data_8103719
loop_
_publ_author_name
'Schulz, H.'

_publ_section_title
;
 Struktur- und Ueberstrukturuntersuchungen an Nosean-Einkristallen
;
_journal_name_full
;
Zeitschrift fuer Kristallographie, Kristallgeometrie, Kristallphysik, 
Kristallchemie (-144,1977)
;
_journal_page_first 114
_journal_page_last 138
_journal_volume 131
_journal_year 1970
_chemical_formula_sum 'Al6 Na8 O28 S Si6'
_chemical_name_systematic 'Na8 (Al6 Si6 O24) (S O4)'
_space_group_IT_number 215
_symmetry_space_group_name_Hall 'P -4 2 3'
_symmetry_space_group_name_H-M 'P -4 3 m'
_cell_angle_alpha 90
_cell_angle_beta 90
_cell_angle_gamma 90
_cell_formula_units_Z 1
_cell_length_a 9.065
_cell_length_b 9.065
_cell_length_c 9.065
_cell_volume 744.909
_citation_journal_id_ASTM ZEKGAX
_cod_data_source_file Schulz_ZEKGAX_1970_1851.cif
_cod_data_source_block Al6Na8O28S1Si6
_cod_original_cell_volume 744.9092
_cod_original_formula_sum 'Al6 Na8 O28 S1 Si6'
_cod_database_code 8103719

loop_
_symmetry_equiv_pos_as_xyz
x,y,z
y,-x,-z
-x,-y,z
-y,x,-z
x,-y,-z
-y,-x,z
-x,y,-z
y,x,z
z,x,y
x,-z,-y
-z,-x,y
-x,z,-y
z,-x,-y
-x,-z,y
-z,x,-y
x,z,y
y,z,x
y,-z,-x
-z,-y,x
-y,z,-x
z,y,x
-y,-z,x
-z,y,-x
z,-y,-x

loop_
_atom_site_label
_atom_site_type_symbol
_atom_site_fract_x
_atom_site_fract_y
_atom_site_fract_z
_atom_site_occupancy
_atom_site_U_iso_or_equiv
O1 O-2 0.149 0.149 0.458 1 0.0
Al1 Al+3 0.25 0.5 0 0.5 0.0
Si1 Si+4 0.25 0.5 0 0.5 0.0
Na2 Na+1 0.703 0.703 0.703 1 0.0
O3 O-2 0.095 0.095 0.095 1 0.0
O2 O-2 0.649 0.649 0.958 1 0.0
Na1 Na+1 0.203 0.203 0.203 1 0.0
S1 S+6 0 0 0 1 0.0
